data_7002121
loop_
_publ_author_name
'Arnold, Polly L.'
'Casely, Ian J.'
'Turner, Zo\"e R.'
'Bellabarba, Ronan'
'Tooze, Robert B.'

_publ_section_title
;
 Magnesium and zinc complexes of functionalised, saturated
 N-heterocyclic carbene ligands: carbene lability and
 functionalisation, and lactide polymerisation catalysis
;
_journal_issue 35
_journal_name_full 'Dalton Transactions'
_journal_page_first 7236
_journal_paper_doi 10.1039/b907034f
_journal_year 2009
_chemical_formula_moiety 'C16 H38 K N3 O Si2'
_chemical_formula_sum 'C16 H38 K N3 O Si2'
_chemical_formula_weight 383.77
_chemical_name_systematic
;
?
;
_space_group_IT_number 2
_symmetry_cell_setting triclinic
_symmetry_space_group_name_Hall '-P 1'
_symmetry_space_group_name_H-M 'P -1'
_atom_sites_solution_hydrogens geom
_atom_sites_solution_primary direct
_atom_sites_solution_secondary difmap
_audit_creation_method SHELXL-97
_cell_angle_alpha 95.194(2)
_cell_angle_beta 111.793(2)
_cell_angle_gamma 108.661(2)
_cell_formula_units_Z 2
_cell_length_a 9.9490(4)
_cell_length_b 10.9970(5)
_cell_length_c 12.2370(5)
_cell_measurement_reflns_used 4732
_cell_measurement_temperature 150(2)
_cell_measurement_theta_max 28.99
_cell_measurement_theta_min 2.3
_cell_volume 1143.97(9)
_computing_cell_refinement 'SAINT (Siemans, 1995)'
_computing_data_collection 'SMART (Siemans, 1993)'
_computing_data_reduction 'SAINT (Siemans, 1995)'
_computing_molecular_graphics 'ORTEP (Farrugia, 1997)'
_computing_publication_material 'enCIFer (Allen et. al., 2004)'
_computing_structure_refinement 'SHELXL-97 (Sheldrick, 1997)'
_computing_structure_solution 'SIR-92 (Giacovazzo, 1994)'
_diffrn_ambient_temperature 150(2)
_diffrn_measured_fraction_theta_full 0.982
_diffrn_measured_fraction_theta_max 0.889
_diffrn_measurement_device_type 'Brucker SMART APEX CCD area detector'
_diffrn_measurement_method omega-scans
_diffrn_radiation_monochromator graphite
_diffrn_radiation_source 'fine-focus sealed tube'
_diffrn_radiation_type MoK\a
_diffrn_radiation_wavelength 0.71073
_diffrn_reflns_av_R_equivalents 0.0422
_diffrn_reflns_av_sigmaI/netI 0.0517
_diffrn_reflns_limit_h_max 13
_diffrn_reflns_limit_h_min -13
_diffrn_reflns_limit_k_max 14
_diffrn_reflns_limit_k_min -14
_diffrn_reflns_limit_l_max 15
_diffrn_reflns_limit_l_min -16
_diffrn_reflns_number 13380
_diffrn_reflns_theta_full 27.50
_diffrn_reflns_theta_max 28.99
_diffrn_reflns_theta_min 1.85
_diffrn_standards_decay_% 0
_diffrn_standards_number 0
_exptl_absorpt_coefficient_mu 0.344
_exptl_absorpt_correction_T_max 0.7458
_exptl_absorpt_correction_T_min 0.5843
_exptl_absorpt_correction_type multi-scan
_exptl_absorpt_process_details SADABS
_exptl_crystal_colour colourless
_exptl_crystal_density_diffrn 1.114
_exptl_crystal_density_method 'not measured'
_exptl_crystal_description block
_exptl_crystal_F_000 420
_exptl_crystal_size_max 0.65
_exptl_crystal_size_mid 0.45
_exptl_crystal_size_min 0.30
_refine_diff_density_max 1.108
_refine_diff_density_min -0.428
_refine_diff_density_rms 0.095
_refine_ls_extinction_method SHELXL
_refine_ls_goodness_of_fit_ref 1.310
_refine_ls_hydrogen_treatment mixed
_refine_ls_matrix_type full
_refine_ls_number_parameters 220
_refine_ls_number_reflns 5406
_refine_ls_number_restraints 0
_refine_ls_restrained_S_all 1.310
_refine_ls_R_factor_all 0.1162
_refine_ls_R_factor_gt 0.1039
_refine_ls_shift/su_max 0.000
_refine_ls_shift/su_mean 0.000
_refine_ls_structure_factor_coef Fsqd
_refine_ls_weighting_details 'calc w=1/[\s^2^(Fo^2^)+(0.0454P)^2^+4.2424P] where P=(Fo^2^+2Fc^2^)/3'
_refine_ls_weighting_scheme calc
_refine_ls_wR_factor_gt 0.2216
_refine_ls_wR_factor_ref 0.2270
_reflns_number_gt 4732
_reflns_number_total 5406
_reflns_threshold_expression >2sigma(I)
_cod_data_source_file b907034f.txt
_cod_data_source_block po7029
_cod_depositor_comments
;
The following automatic conversions were performed:
'_symmetry_cell_setting' value 'Triclinic' changed to 'triclinic'
according to '/home/saulius/struct/CIF-dictionaries/cif_core.dic'
dictionary named 'cif_core.dic' version 2.4.1 from 2010-06-29.

Automatic conversion script
Id: cif_fix_enum 1527 2010-12-29 10:47:43Z saulius 
;
_cod_original_cell_volume 1143.97(8)
_cod_original_sg_symbol_H-M P-1
_cod_database_code 7002121

loop_
_symmetry_equiv_pos_as_xyz
'x, y, z'
'-x, -y, -z'

loop_
_atom_site_label
_atom_site_type_symbol
_atom_site_fract_x
_atom_site_fract_y
_atom_site_fract_z
_atom_site_U_iso_or_equiv
_atom_site_adp_type
_atom_site_occupancy
_atom_site_symmetry_multiplicity
_atom_site_calc_flag
_atom_site_refinement_flags
_atom_site_disorder_assembly
_atom_site_disorder_group
K1 K 0.52274(12) 0.09565(10) 0.14714(9) 0.0260(2) Uani 1 1 d . . .
Si1 Si 0.29201(15) -0.26398(13) 0.03383(12) 0.0260(3) Uani 1 1 d . . .
Si2 Si 0.64013(15) -0.18358(12) 0.16454(11) 0.0244(3) Uani 1 1 d . . .
N1 N 0.6650(6) 0.3815(5) 0.4869(4) 0.0477(12) Uani 1 1 d . . .
N2 N 0.4521(5) 0.2577(5) 0.3036(4) 0.0357(10) Uani 1 1 d . . .
N3 N 0.4785(4) -0.1716(4) 0.0649(3) 0.0266(8) Uani 1 1 d . . .
O1 O 0.6476(4) 0.1794(4) 0.3991(3) 0.0391(9) Uani 1 1 d . . .
C1 C 0.5553(6) 0.2543(5) 0.4178(4) 0.0310(10) Uani 1 1 d . . .
H1 H 0.4951 0.2111 0.4629 0.037 Uiso 1 1 calc R . .
C2 C 0.2863(6) 0.2085(6) 0.2739(5) 0.0370(12) Uani 1 1 d . . .
H2 H 0.2567 0.1135 0.2773 0.044 Uiso 1 1 calc R . .
C3 C 0.2361(7) 0.2704(7) 0.3594(5) 0.0449(14) Uani 1 1 d . . .
H3A H 0.2985 0.2691 0.4426 0.067 Uiso 1 1 calc R . .
H3B H 0.1249 0.2203 0.3372 0.067 Uiso 1 1 calc R . .
H3C H 0.2524 0.3620 0.3540 0.067 Uiso 1 1 calc R . .
C4 C 0.1939(7) 0.2077(6) 0.1441(5) 0.0416(13) Uani 1 1 d . . .
H4A H 0.2296 0.1669 0.0915 0.062 Uiso 1 1 calc R . .
H4B H 0.2098 0.2987 0.1365 0.062 Uiso 1 1 calc R . .
H4C H 0.0823 0.1571 0.1199 0.062 Uiso 1 1 calc R . .
C5 C 0.5177(7) 0.4022(6) 0.2987(6) 0.0514(15) Uani 1 1 d . . .
H5A H 0.5127 0.4092 0.2174 0.062 Uiso 1 1 calc R . .
H5B H 0.4592 0.4515 0.3192 0.062 Uiso 1 1 calc R . .
C6 C 0.6860(7) 0.4536(6) 0.3932(5) 0.0464(14) Uani 1 1 d . . .
H6A H 0.7546 0.4297 0.3613 0.056 Uiso 1 1 calc R . .
H6B H 0.7286 0.5506 0.4246 0.056 Uiso 1 1 calc R . .
C7 C 0.8058(8) 0.3621(7) 0.5660(6) 0.0600(18) Uani 1 1 d . . .
H7A H 0.8147 0.3702 0.6499 0.072 Uiso 1 1 calc R . .
H7B H 0.9011 0.4289 0.5672 0.072 Uiso 1 1 calc R . .
C8 C 0.7866(6) 0.2206(6) 0.5122(5) 0.0402(12) Uani 1 1 d . . .
C9 C 0.7661(9) 0.1280(9) 0.5919(6) 0.068(2) Uani 1 1 d . . .
H9A H 0.6799 0.1284 0.6123 0.102 Uiso 1 1 calc R . .
H9B H 0.8630 0.1563 0.6663 0.102 Uiso 1 1 calc R . .
H9C H 0.7422 0.0386 0.5493 0.102 Uiso 1 1 calc R . .
C10 C 0.9209(7) 0.2212(7) 0.4791(6) 0.0556(17) Uani 1 1 d . . .
H10A H 0.9333 0.2825 0.4269 0.083 Uiso 1 1 calc R . .
H10B H 0.8971 0.1321 0.4361 0.083 Uiso 1 1 calc R . .
H10C H 1.0182 0.2495 0.5532 0.083 Uiso 1 1 calc R . .
C11 C 0.1969(7) -0.1634(6) 0.0882(6) 0.0378(12) Uani 1 1 d . . .
C12 C 0.2576(6) -0.4123(5) 0.1014(6) 0.0411(13) Uani 1 1 d . . .
H12A H 0.3196 -0.3843 0.1894 0.062 Uiso 1 1 calc R . .
H12B H 0.2891 -0.4763 0.0667 0.062 Uiso 1 1 calc R . .
H12C H 0.1462 -0.4534 0.0832 0.062 Uiso 1 1 calc R . .
C13 C 0.8339(6) 0.3333(5) 0.1338(4) 0.0372(12) Uani 1 1 d . . .
H13A H 0.8224 0.2616 0.1759 0.056 Uiso 1 1 calc R . .
H13B H 0.8009 0.3987 0.1645 0.056 Uiso 1 1 calc R . .
H13C H 0.9437 0.3756 0.1480 0.056 Uiso 1 1 calc R . .
C14 C 0.6777(7) -0.3341(5) 0.1234(6) 0.0432(13) Uani 1 1 d . . .
H14A H 0.5882 -0.4136 0.1113 0.065 Uiso 1 1 calc R . .
H14B H 0.7724 -0.3331 0.1889 0.065 Uiso 1 1 calc R . .
H14C H 0.6923 -0.3342 0.0484 0.065 Uiso 1 1 calc R . .
C15 C 0.8210(6) -0.0408(5) 0.1846(5) 0.0370(12) Uani 1 1 d . . .
H15A H 0.8106 0.0426 0.2064 0.055 Uiso 1 1 calc R . .
H15B H 0.8333 -0.0460 0.1087 0.055 Uiso 1 1 calc R . .
H15C H 0.9131 -0.0448 0.2492 0.055 Uiso 1 1 calc R . .
C16 C 0.6491(7) -0.1777(6) 0.3217(5) 0.0441(13) Uani 1 1 d . . .
H16A H 0.6303 -0.1004 0.3483 0.066 Uiso 1 1 calc R . .
H16B H 0.7528 -0.1715 0.3777 0.066 Uiso 1 1 calc R . .
H16C H 0.5689 -0.2582 0.3207 0.066 Uiso 1 1 calc R . .
H11A H 0.191(7) -0.099(6) 0.049(5) 0.041(16) Uiso 1 1 d . . .
H11B H 0.254(7) -0.128(6) 0.173(6) 0.046(17) Uiso 1 1 d . . .
H11C H 0.106(8) -0.217(7) 0.083(6) 0.055(19) Uiso 1 1 d . . .

loop_
_atom_site_aniso_label
_atom_site_aniso_U_11
_atom_site_aniso_U_22
_atom_site_aniso_U_33
_atom_site_aniso_U_23
_atom_site_aniso_U_13
_atom_site_aniso_U_12
K1 0.0319(5) 0.0264(5) 0.0229(5) 0.0061(4) 0.0137(4) 0.0127(4)
Si1 0.0272(6) 0.0257(6) 0.0277(6) 0.0116(5) 0.0130(5) 0.0104(5)
Si2 0.0281(6) 0.0246(6) 0.0242(6) 0.0096(5) 0.0120(5) 0.0122(5)
N1 0.046(3) 0.053(3) 0.042(3) 0.003(2) 0.020(2) 0.017(2)
N2 0.026(2) 0.052(3) 0.029(2) 0.0053(19) 0.0118(18) 0.0177(19)
N3 0.0257(19) 0.0265(19) 0.029(2) 0.0134(16) 0.0113(16) 0.0106(16)
O1 0.0356(19) 0.057(2) 0.0310(19) 0.0125(17) 0.0137(16) 0.0260(18)
C1 0.034(3) 0.041(3) 0.024(2) 0.006(2) 0.016(2) 0.016(2)
C2 0.033(3) 0.050(3) 0.036(3) 0.015(2) 0.018(2) 0.021(2)
C3 0.039(3) 0.069(4) 0.043(3) 0.017(3) 0.027(3) 0.030(3)
C4 0.046(3) 0.049(3) 0.034(3) 0.014(2) 0.013(2) 0.027(3)
C5 0.049(3) 0.044(3) 0.064(4) 0.024(3) 0.028(3) 0.013(3)
C6 0.050(3) 0.036(3) 0.049(3) 0.002(2) 0.021(3) 0.013(3)
C7 0.045(4) 0.075(5) 0.048(4) -0.008(3) 0.009(3) 0.025(3)
C8 0.031(3) 0.054(3) 0.027(3) 0.001(2) 0.003(2) 0.018(2)
C9 0.063(4) 0.108(6) 0.038(3) 0.027(4) 0.019(3) 0.039(4)
C10 0.034(3) 0.077(5) 0.050(4) 0.000(3) 0.011(3) 0.025(3)
C11 0.036(3) 0.044(3) 0.039(3) 0.014(3) 0.018(2) 0.019(3)
C12 0.036(3) 0.037(3) 0.055(3) 0.025(3) 0.022(3) 0.012(2)
C13 0.031(3) 0.037(3) 0.030(3) 0.001(2) 0.009(2) 0.003(2)
C14 0.046(3) 0.034(3) 0.056(4) 0.012(2) 0.023(3) 0.021(2)
C15 0.030(2) 0.034(3) 0.041(3) 0.012(2) 0.011(2) 0.009(2)
C16 0.043(3) 0.064(4) 0.026(3) 0.015(2) 0.015(2) 0.020(3)

loop_
_atom_type_symbol
_atom_type_description
_atom_type_scat_dispersion_real
_atom_type_scat_dispersion_imag
_atom_type_scat_source
C C 0.0033 0.0016 'International Tables Vol C Tables 4.2.6.8 and 6.1.1.4'
H H 0.0000 0.0000 'International Tables Vol C Tables 4.2.6.8 and 6.1.1.4'
N N 0.0061 0.0033 'International Tables Vol C Tables 4.2.6.8 and 6.1.1.4'
O O 0.0106 0.0060 'International Tables Vol C Tables 4.2.6.8 and 6.1.1.4'
K K 0.2009 0.2494 'International Tables Vol C Tables 4.2.6.8 and 6.1.1.4'
Si Si 0.0817 0.0704 'International Tables Vol C Tables 4.2.6.8 and 6.1.1.4'

loop_
_geom_angle_atom_site_label_1
_geom_angle_atom_site_label_2
_geom_angle_atom_site_label_3
_geom_angle
_geom_angle_site_symmetry_1
_geom_angle_site_symmetry_3
_geom_angle_publ_flag
N3 K1 O1 144.83(12) 2_655 . ?
N3 K1 N3 95.57(10) 2_655 . ?
O1 K1 N3 113.54(11) . . ?
N3 K1 N2 116.75(12) 2_655 . ?
O1 K1 N2 48.20(11) . . ?
N3 K1 N2 141.74(12) . . ?
N3 K1 C11 111.08(13) 2_655 . ?
O1 K1 C11 101.69(14) . . ?
N3 K1 C11 56.23(12) . . ?
N2 K1 C11 91.44(13) . . ?
N3 K1 C13 55.91(12) 2_655 . ?
O1 K1 C13 92.33(12) . . ?
N3 K1 C13 115.94(13) . . ?
N2 K1 C13 99.68(13) . . ?
C11 K1 C13 165.80(14) . . ?
N3 K1 Si2 107.68(9) 2_655 . ?
O1 K1 Si2 92.50(8) . . ?
N3 K1 Si2 26.83(8) . . ?
N2 K1 Si2 135.45(10) . . ?
C11 K1 Si2 75.06(10) . . ?
C13 K1 Si2 102.36(10) . . ?
N3 K1 Si1 26.15(8) 2_655 2_655 ?
O1 K1 Si1 122.87(9) . 2_655 ?
N3 K1 Si1 101.75(8) . 2_655 ?
N2 K1 Si1 116.32(10) . 2_655 ?
C11 K1 Si1 135.43(11) . 2_655 ?
C13 K1 Si1 30.71(9) . 2_655 ?
Si2 K1 Si1 101.90(4) . 2_655 ?
N3 K1 Si1 101.85(9) 2_655 . ?
O1 K1 Si1 112.98(9) . . ?
N3 K1 Si1 25.84(8) . . ?
N2 K1 Si1 120.59(10) . . ?
C11 K1 Si1 30.61(10) . . ?
C13 K1 Si1 139.72(10) . . ?
Si2 K1 Si1 48.45(3) . . ?
Si1 K1 Si1 117.78(3) 2_655 . ?
N3 K1 K1 48.47(8) 2_655 2_655 ?
O1 K1 K1 154.43(9) . 2_655 ?
N3 K1 K1 47.10(8) . 2_655 ?
N2 K1 K1 157.21(9) . 2_655 ?
C11 K1 K1 81.18(11) . 2_655 ?
C13 K1 K1 85.21(9) . 2_655 ?
Si2 K1 K1 63.40(3) . 2_655 ?
Si1 K1 K1 59.51(3) 2_655 2_655 ?
Si1 K1 K1 58.28(3) . 2_655 ?
N3 K1 Si2 21.97(8) 2_655 2_655 ?
O1 K1 Si2 146.94(9) . 2_655 ?
N3 K1 Si2 99.48(8) . 2_655 ?
N2 K1 Si2 103.70(9) . 2_655 ?
C11 K1 Si2 95.15(11) . 2_655 ?
C13 K1 Si2 73.74(9) . 2_655 ?
Si2 K1 Si2 119.44(3) . 2_655 ?
Si1 K1 Si2 46.72(3) 2_655 2_655 ?
Si1 K1 Si2 95.92(3) . 2_655 ?
K1 K1 Si2 56.03(3) 2_655 2_655 ?
N3 K1 H11A 99.2(12) 2_655 . ?
O1 K1 H11A 110.5(12) . . ?
N3 K1 H11A 65.1(12) . . ?
N2 K1 H11A 88.8(11) . . ?
C11 K1 H11A 15.1(12) . . ?
C13 K1 H11A 154.9(12) . . ?
Si2 K1 H11A 87.3(12) . . ?
Si1 K1 H11A 125.0(12) 2_655 . ?
Si1 K1 H11A 39.6(12) . . ?
K1 K1 H11A 78.5(11) 2_655 . ?
Si2 K1 H11A 81.3(12) 2_655 . ?
N3 Si1 C13 112.5(2) . 2_655 ?
N3 Si1 C12 117.0(2) . . ?
C13 Si1 C12 104.4(3) 2_655 . ?
N3 Si1 K1 47.17(13) . 2_655 ?
C13 Si1 K1 67.99(16) 2_655 2_655 ?
C12 Si1 K1 144.87(19) . 2_655 ?
N3 Si1 K1 47.83(14) . . ?
C13 Si1 K1 118.87(17) 2_655 . ?
C12 Si1 K1 136.7(2) . . ?
K1 Si1 K1 62.22(3) 2_655 . ?
N3 Si2 C14 116.1(2) . . ?
N3 Si2 C16 113.9(2) . . ?
C14 Si2 C16 105.8(3) . . ?
N3 Si2 C15 110.8(2) . . ?
C14 Si2 C15 104.3(3) . . ?
C16 Si2 C15 104.9(3) . . ?
N3 Si2 K1 50.37(14) . . ?
C14 Si2 K1 162.8(2) . . ?
C16 Si2 K1 90.6(2) . . ?
C15 Si2 K1 75.59(17) . . ?
N3 Si2 K1 38.66(13) . 2_655 ?
C14 Si2 K1 102.3(2) . 2_655 ?
C16 Si2 K1 148.6(2) . 2_655 ?
C15 Si2 K1 81.09(17) . 2_655 ?
K1 Si2 K1 60.56(3) . 2_655 ?
C1 N1 C7 105.6(5) . . ?
C1 N1 C6 103.2(4) . . ?
C7 N1 C6 114.1(5) . . ?
C1 N2 C2 118.2(4) . . ?
C1 N2 C5 103.6(4) . . ?
C2 N2 C5 112.9(4) . . ?
C1 N2 K1 100.0(3) . . ?
C2 N2 K1 111.5(3) . . ?
C5 N2 K1 109.6(3) . . ?
Si2 N3 Si1 127.1(2) . . ?
Si2 N3 K1 119.38(19) . 2_655 ?
Si1 N3 K1 106.68(17) . 2_655 ?
Si2 N3 K1 102.80(18) . . ?
Si1 N3 K1 106.33(18) . . ?
K1 N3 K1 84.43(10) 2_655 . ?
C8 O1 C1 105.5(4) . . ?
C8 O1 K1 145.9(3) . . ?
C1 O1 K1 103.5(2) . . ?
N2 C1 N1 112.0(4) . . ?
N2 C1 O1 108.2(4) . . ?
N1 C1 O1 105.9(4) . . ?
N2 C1 H1 110.2 . . ?
N1 C1 H1 110.2 . . ?
O1 C1 H1 110.2 . . ?
N2 C2 C4 110.4(4) . . ?
N2 C2 C3 117.0(5) . . ?
C4 C2 C3 111.8(4) . . ?
N2 C2 H2 105.5 . . ?
C4 C2 H2 105.5 . . ?
C3 C2 H2 105.5 . . ?
C2 C3 H3A 109.5 . . ?
C2 C3 H3B 109.5 . . ?
H3A C3 H3B 109.5 . . ?
C2 C3 H3C 109.5 . . ?
H3A C3 H3C 109.5 . . ?
H3B C3 H3C 109.5 . . ?
C2 C4 H4A 109.5 . . ?
C2 C4 H4B 109.5 . . ?
H4A C4 H4B 109.5 . . ?
C2 C4 H4C 109.5 . . ?
H4A C4 H4C 109.5 . . ?
H4B C4 H4C 109.5 . . ?
C6 C5 N2 103.7(5) . . ?
C6 C5 H5A 111.0 . . ?
N2 C5 H5A 111.0 . . ?
C6 C5 H5B 111.0 . . ?
N2 C5 H5B 111.0 . . ?
H5A C5 H5B 109.0 . . ?
N1 C6 C5 99.9(5) . . ?
N1 C6 H6A 111.8 . . ?
C5 C6 H6A 111.8 . . ?
N1 C6 H6B 111.8 . . ?
C5 C6 H6B 111.8 . . ?
H6A C6 H6B 109.5 . . ?
N1 C7 C8 106.4(5) . . ?
N1 C7 H7A 110.5 . . ?
C8 C7 H7A 110.5 . . ?
N1 C7 H7B 110.5 . . ?
C8 C7 H7B 110.5 . . ?
H7A C7 H7B 108.6 . . ?
O1 C8 C9 111.1(5) . . ?
O1 C8 C10 106.6(4) . . ?
C9 C8 C10 110.2(5) . . ?
O1 C8 C7 103.0(4) . . ?
C9 C8 C7 113.2(6) . . ?
C10 C8 C7 112.4(5) . . ?
C8 C9 H9A 109.5 . . ?
C8 C9 H9B 109.5 . . ?
H9A C9 H9B 109.5 . . ?
C8 C9 H9C 109.5 . . ?
H9A C9 H9C 109.5 . . ?
H9B C9 H9C 109.5 . . ?
C8 C10 H10A 109.5 . . ?
C8 C10 H10B 109.5 . . ?
H10A C10 H10B 109.5 . . ?
C8 C10 H10C 109.5 . . ?
H10A C10 H10C 109.5 . . ?
H10B C10 H10C 109.5 . . ?
K1 C11 H11A 60(4) . . ?
K1 C11 H11B 70(4) . . ?
H11A C11 H11B 111(5) . . ?
K1 C11 H11C 165(4) . . ?
H11A C11 H11C 115(6) . . ?
H11B C11 H11C 101(5) . . ?
Si1 C12 H12A 109.5 . . ?
Si1 C12 H12B 109.5 . . ?
H12A C12 H12B 109.5 . . ?
Si1 C12 H12C 109.5 . . ?
H12A C12 H12C 109.5 . . ?
H12B C12 H12C 109.5 . . ?
Si1 C13 K1 81.30(17) 2_655 . ?
Si1 C13 H13A 109.5 2_655 . ?
K1 C13 H13A 45.4 . . ?
Si1 C13 H13B 109.5 2_655 . ?
K1 C13 H13B 87.1 . . ?
H13A C13 H13B 109.5 . . ?
Si1 C13 H13C 109.5 2_655 . ?
K1 C13 H13C 154.5 . . ?
H13A C13 H13C 109.5 . . ?
H13B C13 H13C 109.5 . . ?
Si2 C14 H14A 109.5 . . ?
Si2 C14 H14B 109.5 . . ?
H14A C14 H14B 109.5 . . ?
Si2 C14 H14C 109.5 . . ?
H14A C14 H14C 109.5 . . ?
H14B C14 H14C 109.5 . . ?
Si2 C15 H15A 109.5 . . ?
Si2 C15 H15B 109.5 . . ?
H15A C15 H15B 109.5 . . ?
Si2 C15 H15C 109.5 . . ?
H15A C15 H15C 109.5 . . ?
H15B C15 H15C 109.5 . . ?
Si2 C16 H16A 109.5 . . ?
Si2 C16 H16B 109.5 . . ?
H16A C16 H16B 109.5 . . ?
Si2 C16 H16C 109.5 . . ?
H16A C16 H16C 109.5 . . ?
H16B C16 H16C 109.5 . . ?

loop_
_geom_bond_atom_site_label_1
_geom_bond_atom_site_label_2
_geom_bond_distance
_geom_bond_site_symmetry_2
_geom_bond_publ_flag
K1 N3 2.794(4) 2_655 ?
K1 O1 2.794(4) . ?
K1 N3 2.855(4) . ?
K1 N2 2.919(4) . ?
K1 C11 3.336(6) . ?
K1 C13 3.423(5) . ?
K1 Si2 3.6148(15) . ?
K1 Si1 3.6493(16) 2_655 ?
K1 Si1 3.6969(16) . ?
K1 K1 3.7958(19) 2_655 ?
K1 Si2 3.8973(15) 2_655 ?
K1 H11A 2.99(6) . ?
Si1 N3 1.679(4) . ?
Si1 C13 1.885(5) 2_655 ?
Si1 C12 1.887(5) . ?
Si1 K1 3.6493(16) 2_655 ?
Si2 N3 1.673(4) . ?
Si2 C14 1.876(5) . ?
Si2 C16 1.886(5) . ?
Si2 C15 1.886(5) . ?
Si2 K1 3.8973(15) 2_655 ?
N1 C1 1.409(7) . ?
N1 C7 1.472(8) . ?
N1 C6 1.492(8) . ?
N2 C1 1.405(6) . ?
N2 C2 1.447(6) . ?
N2 C5 1.528(7) . ?
N3 K1 2.794(4) 2_655 ?
O1 C8 1.448(6) . ?
O1 C1 1.477(6) . ?
C1 H1 1.0000 . ?
C2 C4 1.509(7) . ?
C2 C3 1.512(7) . ?
C2 H2 1.0000 . ?
C3 H3A 0.9800 . ?
C3 H3B 0.9800 . ?
C3 H3C 0.9800 . ?
C4 H4A 0.9800 . ?
C4 H4B 0.9800 . ?
C4 H4C 0.9800 . ?
C5 C6 1.516(9) . ?
C5 H5A 0.9900 . ?
C5 H5B 0.9900 . ?
C6 H6A 0.9900 . ?
C6 H6B 0.9900 . ?
C7 C8 1.556(9) . ?
C7 H7A 0.9900 . ?
C7 H7B 0.9900 . ?
C8 C9 1.491(9) . ?
C8 C10 1.531(8) . ?
C9 H9A 0.9800 . ?
C9 H9B 0.9800 . ?
C9 H9C 0.9800 . ?
C10 H10A 0.9800 . ?
C10 H10B 0.9800 . ?
C10 H10C 0.9800 . ?
C11 H11A 0.90(6) . ?
C11 H11B 0.95(6) . ?
C11 H11C 0.89(7) . ?
C12 H12A 0.9800 . ?
C12 H12B 0.9800 . ?
C12 H12C 0.9800 . ?
C13 Si1 1.885(5) 2_655 ?
C13 H13A 0.9800 . ?
C13 H13B 0.9800 . ?
C13 H13C 0.9800 . ?
C14 H14A 0.9800 . ?
C14 H14B 0.9800 . ?
C14 H14C 0.9800 . ?
C15 H15A 0.9800 . ?
C15 H15B 0.9800 . ?
C15 H15C 0.9800 . ?
C16 H16A 0.9800 . ?
C16 H16B 0.9800 . ?
C16 H16C 0.9800 . ?

loop_
_geom_torsion_atom_site_label_1
_geom_torsion_atom_site_label_2
_geom_torsion_atom_site_label_3
_geom_torsion_atom_site_label_4
_geom_torsion
_geom_torsion_site_symmetry_1
_geom_torsion_site_symmetry_2
_geom_torsion_site_symmetry_3
_geom_torsion_site_symmetry_4
_geom_torsion_publ_flag
N3 K1 Si1 N3 78.1(2) 2_655 . . . ?
O1 K1 Si1 N3 -96.87(19) . . . . ?
N2 K1 Si1 N3 -150.7(2) . . . . ?
C11 K1 Si1 N3 -170.3(3) . . . . ?
C13 K1 Si1 N3 27.8(2) . . . . ?
Si2 K1 Si1 N3 -25.09(17) . . . . ?
Si1 K1 Si1 N3 55.97(18) 2_655 . . . ?
K1 K1 Si1 N3 55.97(18) 2_655 . . . ?
Si2 K1 Si1 N3 99.55(18) 2_655 . . . ?
N3 K1 Si1 C13 -17.1(2) 2_655 . . 2_655 ?
O1 K1 Si1 C13 167.9(2) . . . 2_655 ?
N3 K1 Si1 C13 -95.2(3) . . . 2_655 ?
N2 K1 Si1 C13 114.1(2) . . . 2_655 ?
C11 K1 Si1 C13 94.4(3) . . . 2_655 ?
C13 K1 Si1 C13 -67.4(3) . . . 2_655 ?
Si2 K1 Si1 C13 -120.3(2) . . . 2_655 ?
Si1 K1 Si1 C13 -39.3(2) 2_655 . . 2_655 ?
K1 K1 Si1 C13 -39.3(2) 2_655 . . 2_655 ?
Si2 K1 Si1 C13 4.3(2) 2_655 . . 2_655 ?
N3 K1 Si1 C12 164.3(3) 2_655 . . . ?
O1 K1 Si1 C12 -10.8(3) . . . . ?
N3 K1 Si1 C12 86.1(3) . . . . ?
N2 K1 Si1 C12 -64.6(3) . . . . ?
C11 K1 Si1 C12 -84.2(3) . . . . ?
C13 K1 Si1 C12 113.9(3) . . . . ?
Si2 K1 Si1 C12 61.0(3) . . . . ?
Si1 K1 Si1 C12 142.1(3) 2_655 . . . ?
K1 K1 Si1 C12 142.1(3) 2_655 . . . ?
Si2 K1 Si1 C12 -174.3(3) 2_655 . . . ?
N3 K1 Si1 K1 22.16(8) 2_655 . . 2_655 ?
O1 K1 Si1 K1 -152.85(9) . . . 2_655 ?
N3 K1 Si1 K1 -55.97(18) . . . 2_655 ?
N2 K1 Si1 K1 153.33(11) . . . 2_655 ?
C11 K1 Si1 K1 133.7(2) . . . 2_655 ?
C13 K1 Si1 K1 -28.18(14) . . . 2_655 ?
Si2 K1 Si1 K1 -81.06(4) . . . 2_655 ?
Si1 K1 Si1 K1 0.0 2_655 . . 2_655 ?
Si2 K1 Si1 K1 43.58(3) 2_655 . . 2_655 ?
N3 K1 Si2 N3 -66.1(2) 2_655 . . . ?
O1 K1 Si2 N3 143.09(19) . . . . ?
N2 K1 Si2 N3 118.1(2) . . . . ?
C11 K1 Si2 N3 41.7(2) . . . . ?
C13 K1 Si2 N3 -123.97(19) . . . . ?
Si1 K1 Si2 N3 -92.55(18) 2_655 . . . ?
Si1 K1 Si2 N3 24.18(17) . . . . ?
K1 K1 Si2 N3 -45.82(17) 2_655 . . . ?
Si2 K1 Si2 N3 -45.82(17) 2_655 . . . ?
N3 K1 Si2 C14 -24.3(7) 2_655 . . . ?
O1 K1 Si2 C14 -175.1(6) . . . . ?
N3 K1 Si2 C14 41.8(7) . . . . ?
N2 K1 Si2 C14 159.9(6) . . . . ?
C11 K1 Si2 C14 83.5(7) . . . . ?
C13 K1 Si2 C14 -82.2(7) . . . . ?
Si1 K1 Si2 C14 -50.8(6) 2_655 . . . ?
Si1 K1 Si2 C14 66.0(6) . . . . ?
K1 K1 Si2 C14 -4.0(6) 2_655 . . . ?
Si2 K1 Si2 C14 -4.0(6) 2_655 . . . ?
N3 K1 Si2 C16 172.7(2) 2_655 . . . ?
O1 K1 Si2 C16 21.9(2) . . . . ?
N3 K1 Si2 C16 -121.1(3) . . . . ?
N2 K1 Si2 C16 -3.0(2) . . . . ?
C11 K1 Si2 C16 -79.5(2) . . . . ?
C13 K1 Si2 C16 114.9(2) . . . . ?
Si1 K1 Si2 C16 146.30(19) 2_655 . . . ?
Si1 K1 Si2 C16 -96.97(19) . . . . ?
K1 K1 Si2 C16 -166.97(19) 2_655 . . . ?
Si2 K1 Si2 C16 -166.97(19) 2_655 . . . ?
N3 K1 Si2 C15 67.5(2) 2_655 . . . ?
O1 K1 Si2 C15 -83.3(2) . . . . ?
N3 K1 Si2 C15 133.6(3) . . . . ?
N2 K1 Si2 C15 -108.3(2) . . . . ?
C11 K1 Si2 C15 175.3(2) . . . . ?
C13 K1 Si2 C15 9.6(2) . . . . ?
Si1 K1 Si2 C15 41.07(18) 2_655 . . . ?
Si1 K1 Si2 C15 157.79(18) . . . . ?
K1 K1 Si2 C15 87.79(18) 2_655 . . . ?
Si2 K1 Si2 C15 87.79(18) 2_655 . . . ?
N3 K1 Si2 K1 -20.31(8) 2_655 . . 2_655 ?
O1 K1 Si2 K1 -171.08(9) . . . 2_655 ?
N3 K1 Si2 K1 45.82(17) . . . 2_655 ?
N2 K1 Si2 K1 163.95(14) . . . 2_655 ?
C11 K1 Si2 K1 87.48(11) . . . 2_655 ?
C13 K1 Si2 K1 -78.15(9) . . . 2_655 ?
Si1 K1 Si2 K1 -46.72(3) 2_655 . . 2_655 ?
Si1 K1 Si2 K1 70.00(4) . . . 2_655 ?
Si2 K1 Si2 K1 0.0 2_655 . . 2_655 ?
N3 K1 N2 C1 -143.0(3) 2_655 . . . ?
O1 K1 N2 C1 -2.0(3) . . . . ?
N3 K1 N2 C1 72.5(4) . . . . ?
C11 K1 N2 C1 102.5(3) . . . . ?
C13 K1 N2 C1 -86.4(3) . . . . ?
Si2 K1 N2 C1 32.5(4) . . . . ?
Si1 K1 N2 C1 -113.7(3) 2_655 . . . ?
Si1 K1 N2 C1 92.6(3) . . . . ?
K1 K1 N2 C1 172.8(2) 2_655 . . . ?
Si2 K1 N2 C1 -161.9(3) 2_655 . . . ?
N3 K1 N2 C2 91.2(3) 2_655 . . . ?
O1 K1 N2 C2 -127.8(4) . . . . ?
N3 K1 N2 C2 -53.3(4) . . . . ?
C11 K1 N2 C2 -23.3(3) . . . . ?
C13 K1 N2 C2 147.8(3) . . . . ?
Si2 K1 N2 C2 -93.3(3) . . . . ?
Si1 K1 N2 C2 120.5(3) 2_655 . . . ?
Si1 K1 N2 C2 -33.2(4) . . . . ?
K1 K1 N2 C2 47.0(5) 2_655 . . . ?
Si2 K1 N2 C2 72.3(3) 2_655 . . . ?
N3 K1 N2 C5 -34.6(4) 2_655 . . . ?
O1 K1 N2 C5 106.4(4) . . . . ?
N3 K1 N2 C5 -179.1(3) . . . . ?
C11 K1 N2 C5 -149.1(3) . . . . ?
C13 K1 N2 C5 22.0(3) . . . . ?
Si2 K1 N2 C5 140.9(3) . . . . ?
Si1 K1 N2 C5 -5.3(4) 2_655 . . . ?
Si1 K1 N2 C5 -159.0(3) . . . . ?
K1 K1 N2 C5 -78.8(4) 2_655 . . . ?
Si2 K1 N2 C5 -53.5(3) 2_655 . . . ?
C14 Si2 N3 Si1 70.4(4) . . . . ?
C16 Si2 N3 Si1 -52.8(4) . . . . ?
C15 Si2 N3 Si1 -170.9(3) . . . . ?
K1 Si2 N3 Si1 -122.2(4) . . . . ?
K1 Si2 N3 Si1 147.0(4) 2_655 . . . ?
C14 Si2 N3 K1 -76.6(3) . . . 2_655 ?
C16 Si2 N3 K1 160.2(2) . . . 2_655 ?
C15 Si2 N3 K1 42.2(3) . . . 2_655 ?
K1 Si2 N3 K1 90.79(19) . . . 2_655 ?
C14 Si2 N3 K1 -167.4(2) . . . . ?
C16 Si2 N3 K1 69.4(3) . . . . ?
C15 Si2 N3 K1 -48.6(2) . . . . ?
K1 Si2 N3 K1 -90.79(19) 2_655 . . . ?
C13 Si1 N3 Si2 -130.0(3) 2_655 . . . ?
C12 Si1 N3 Si2 -9.1(4) . . . . ?
K1 Si1 N3 Si2 -150.3(4) 2_655 . . . ?
K1 Si1 N3 Si2 120.7(4) . . . . ?
C13 Si1 N3 K1 20.3(3) 2_655 . . 2_655 ?
C12 Si1 N3 K1 141.2(2) . . . 2_655 ?
K1 Si1 N3 K1 -88.98(16) . . . 2_655 ?
C13 Si1 N3 K1 109.2(2) 2_655 . . . ?
C12 Si1 N3 K1 -129.9(2) . . . . ?
K1 Si1 N3 K1 88.98(16) 2_655 . . . ?
N3 K1 N3 Si2 118.9(2) 2_655 . . . ?
O1 K1 N3 Si2 -40.9(2) . . . . ?
N2 K1 N3 Si2 -92.4(2) . . . . ?
C11 K1 N3 Si2 -129.4(2) . . . . ?
C13 K1 N3 Si2 64.3(2) . . . . ?
Si1 K1 N3 Si2 93.18(16) 2_655 . . . ?
Si1 K1 N3 Si2 -135.3(3) . . . . ?
K1 K1 N3 Si2 118.9(2) 2_655 . . . ?
Si2 K1 N3 Si2 140.71(14) 2_655 . . . ?
N3 K1 N3 Si1 -105.78(19) 2_655 . . . ?
O1 K1 N3 Si1 94.44(18) . . . . ?
N2 K1 N3 Si1 42.9(3) . . . . ?
C11 K1 N3 Si1 5.90(17) . . . . ?
C13 K1 N3 Si1 -160.42(16) . . . . ?
Si2 K1 N3 Si1 135.3(3) . . . . ?
Si1 K1 N3 Si1 -131.50(15) 2_655 . . . ?
K1 K1 N3 Si1 -105.78(19) 2_655 . . . ?
Si2 K1 N3 Si1 -83.97(16) 2_655 . . . ?
N3 K1 N3 K1 0.0 2_655 . . 2_655 ?
O1 K1 N3 K1 -159.78(10) . . . 2_655 ?
N2 K1 N3 K1 148.65(16) . . . 2_655 ?
C11 K1 N3 K1 111.68(16) . . . 2_655 ?
C13 K1 N3 K1 -54.64(14) . . . 2_655 ?
Si2 K1 N3 K1 -118.9(2) . . . 2_655 ?
Si1 K1 N3 K1 -25.72(9) 2_655 . . 2_655 ?
Si1 K1 N3 K1 105.78(19) . . . 2_655 ?
Si2 K1 N3 K1 21.81(8) 2_655 . . 2_655 ?
N3 K1 O1 C8 -68.3(6) 2_655 . . . ?
N3 K1 O1 C8 75.0(6) . . . . ?
N2 K1 O1 C8 -145.6(6) . . . . ?
C11 K1 O1 C8 133.1(6) . . . . ?
C13 K1 O1 C8 -44.7(6) . . . . ?
Si2 K1 O1 C8 57.8(6) . . . . ?
Si1 K1 O1 C8 -48.1(6) 2_655 . . . ?
Si1 K1 O1 C8 103.2(6) . . . . ?
K1 K1 O1 C8 39.1(7) 2_655 . . . ?
Si2 K1 O1 C8 -107.9(6) 2_655 . . . ?
N3 K1 O1 C1 79.1(3) 2_655 . . . ?
N3 K1 O1 C1 -137.5(3) . . . . ?
N2 K1 O1 C1 1.9(3) . . . . ?
C11 K1 O1 C1 -79.5(3) . . . . ?
C13 K1 O1 C1 102.8(3) . . . . ?
Si2 K1 O1 C1 -154.7(3) . . . . ?
Si1 K1 O1 C1 99.4(3) 2_655 . . . ?
Si1 K1 O1 C1 -109.4(3) . . . . ?
K1 K1 O1 C1 -173.4(2) 2_655 . . . ?
Si2 K1 O1 C1 39.6(4) 2_655 . . . ?
C2 N2 C1 N1 -119.6(5) . . . . ?
C5 N2 C1 N1 6.1(5) . . . . ?
K1 N2 C1 N1 119.3(4) . . . . ?
C2 N2 C1 O1 124.0(5) . . . . ?
C5 N2 C1 O1 -110.2(5) . . . . ?
K1 N2 C1 O1 2.9(4) . . . . ?
C7 N1 C1 N2 -150.6(5) . . . . ?
C6 N1 C1 N2 -30.6(5) . . . . ?
C7 N1 C1 O1 -32.9(6) . . . . ?
C6 N1 C1 O1 87.2(5) . . . . ?
C8 O1 C1 N2 158.7(4) . . . . ?
K1 O1 C1 N2 -3.1(4) . . . . ?
C8 O1 C1 N1 38.4(5) . . . . ?
K1 O1 C1 N1 -123.3(3) . . . . ?
C1 N2 C2 C4 -174.4(5) . . . . ?
C5 N2 C2 C4 64.5(6) . . . . ?
K1 N2 C2 C4 -59.4(5) . . . . ?
C1 N2 C2 C3 56.1(7) . . . . ?
C5 N2 C2 C3 -64.9(6) . . . . ?
K1 N2 C2 C3 171.1(4) . . . . ?
C1 N2 C5 C6 20.3(6) . . . . ?
C2 N2 C5 C6 149.4(5) . . . . ?
K1 N2 C5 C6 -85.6(5) . . . . ?
C1 N1 C6 C5 40.8(5) . . . . ?
C7 N1 C6 C5 154.9(5) . . . . ?
N2 C5 C6 N1 -37.2(6) . . . . ?
C1 N1 C7 C8 15.8(7) . . . . ?
C6 N1 C7 C8 -96.9(6) . . . . ?
C1 O1 C8 C9 94.8(6) . . . . ?
K1 O1 C8 C9 -118.1(6) . . . . ?
C1 O1 C8 C10 -145.1(5) . . . . ?
K1 O1 C8 C10 2.0(9) . . . . ?
C1 O1 C8 C7 -26.7(6) . . . . ?
K1 O1 C8 C7 120.5(6) . . . . ?
N1 C7 C8 O1 7.3(7) . . . . ?
N1 C7 C8 C9 -112.7(6) . . . . ?
N1 C7 C8 C10 121.6(6) . . . . ?
N3 K1 C13 Si1 -10.58(14) 2_655 . . 2_655 ?
O1 K1 C13 Si1 -174.38(18) . . . 2_655 ?
N3 K1 C13 Si1 68.0(2) . . . 2_655 ?
N2 K1 C13 Si1 -126.42(18) . . . 2_655 ?
C11 K1 C13 Si1 14.7(7) . . . 2_655 ?
Si2 K1 C13 Si1 92.55(17) . . . 2_655 ?
Si1 K1 C13 Si1 54.9(3) . . . 2_655 ?
K1 K1 C13 Si1 31.12(16) 2_655 . . 2_655 ?
Si2 K1 C13 Si1 -24.85(14) 2_655 . . 2_655 ?
